data_7034615
loop_
_publ_author_name
'Kalinowska-Lis, Urszula'
'Felczak, Aleksandra'
'Ch\;eci\'nska, Lilianna'
'Zawadzka, Katarzyna'
'Patyna, Emilia'
'Lisowska, Katarzyna'
'Ochocki, Justyn'

_publ_section_title
;
 Synthesis, characterization and antimicrobial activity of water-soluble
 silver(i) complexes of metronidazole drug and selected counter-ions.
;
_journal_issue 17
_journal_name_full 'Dalton transactions (Cambridge, England : 2003)'
_journal_page_first 8178
_journal_page_last 8189
_journal_paper_doi 10.1039/c5dt00403a
_journal_volume 44
_journal_year 2015
_chemical_formula_moiety 'C26 H42 Ag2 N12 O18 S2'
_chemical_formula_sum 'C26 H42 Ag2 N12 O18 S2'
_chemical_formula_weight 1090.57
_space_group_crystal_system monoclinic
_space_group_IT_number 14
_space_group_name_Hall '-P 2ybc'
_space_group_name_H-M_alt 'P 1 21/c 1'
_symmetry_space_group_name_Hall '-P 2ybc'
_symmetry_space_group_name_H-M 'P 1 21/c 1'
_atom_sites_solution_hydrogens mixed
_audit_creation_method SHELXL-2013
_audit_update_record
;
2015-01-16 deposited with the CCDC.
2015-03-24 downloaded from the CCDC.
;
_cell_angle_alpha 90
_cell_angle_beta 91.266(5)
_cell_angle_gamma 90
_cell_formula_units_Z 2
_cell_length_a 7.4078(4)
_cell_length_b 10.0158(6)
_cell_length_c 27.2729(9)
_cell_measurement_reflns_used 6959
_cell_measurement_temperature 293(2)
_cell_measurement_theta_max 37.8810
_cell_measurement_theta_min 2.5240
_cell_volume 2023.02(18)
_computing_cell_refinement
;
CrysAlisPro, Agilent Technologies,
Version 1.171.37.35 (release 13-08-2014 CrysAlis171 .NET)
(compiled Aug 13 2014,18:06:01)
;
_computing_data_collection
;
CrysAlisPro, Agilent Technologies,
Version 1.171.37.35 (release 13-08-2014 CrysAlis171 .NET)
(compiled Aug 13 2014,18:06:01)
;
_computing_data_reduction
;
CrysAlisPro, Agilent Technologies,
Version 1.171.37.35 (release 13-08-2014 CrysAlis171 .NET)
(compiled Aug 13 2014,18:06:01)
;
_computing_molecular_graphics
; 
C. F. Macrae, I. J. Bruno, J. A. Chisholm, P. R. Edgington, P. McCabe, E.
Pidcock, L. Rodriguez-Monge, R. Taylor, J. van de Streek and P. A. Wood
(2008). <i>J. Appl. Cryst.</i> <b>41</b>, 466--470.

Spek, A. L. (2009). <i>Acta Cryst.</i> D<b>65</b>, 148--155.
;
_computing_publication_material
;
Sheldrick, G. M. (2008). <i>Acta Cryst.</i> A<b>64</b>, 112--122.

Westrip, S. P. (2010). <i>J. Appl. Cryst.</i> <b>43</b>, 920--925.
;
_computing_structure_refinement
;  
Sheldrick, G. M. (2008). <i>Acta Cryst.</i> A<b>64</b>, 112--122.
;
_computing_structure_solution
;  
Sheldrick, G. M. (2008). <i>Acta Cryst.</i> A<b>64</b>, 112--122.
;
_diffrn_ambient_temperature 293(2)
_diffrn_detector 'CCD plate'
_diffrn_detector_area_resol_mean 10.4498
_diffrn_detector_type Atlas
_diffrn_measured_fraction_theta_full 1.000
_diffrn_measured_fraction_theta_max 0.999
_diffrn_measurement_device 'four-circle diffractometer'
_diffrn_measurement_device_type 'SuperNova, Dual, Cu at zero, Atlas'
_diffrn_measurement_method '\w scans'
_diffrn_radiation_monochromator mirror
_diffrn_radiation_type MoK\a
_diffrn_radiation_wavelength 0.71073
_diffrn_reflns_av_R_equivalents 0.0359
_diffrn_reflns_av_unetI/netI 0.0286
_diffrn_reflns_Laue_measured_fraction_full 1.000
_diffrn_reflns_Laue_measured_fraction_max 0.999
_diffrn_reflns_limit_h_max 10
_diffrn_reflns_limit_h_min -6
_diffrn_reflns_limit_k_max 14
_diffrn_reflns_limit_k_min -14
_diffrn_reflns_limit_l_max 38
_diffrn_reflns_limit_l_min -38
_diffrn_reflns_number 21150
_diffrn_reflns_point_group_measured_fraction_full 1.000
_diffrn_reflns_point_group_measured_fraction_max 0.999
_diffrn_reflns_theta_full 25.242
_diffrn_reflns_theta_max 29.996
_diffrn_reflns_theta_min 2.166
_diffrn_source 'SuperNova (Mo) X-ray Source'
_exptl_absorpt_coefficient_mu 1.160
_exptl_absorpt_correction_T_max 1.00000
_exptl_absorpt_correction_T_min 0.66602
_exptl_absorpt_correction_type multi-scan
_exptl_absorpt_process_details
;
CrysAlisPro, Agilent Technologies,
Version 1.171.37.35 (release 13-08-2014 CrysAlis171 .NET)
(compiled Aug 13 2014,18:06:01)
Empirical absorption correction using spherical harmonics,
 implemented in SCALE3 ABSPACK scaling algorithm.
;
_exptl_crystal_colour colorless
_exptl_crystal_density_diffrn 1.790
_exptl_crystal_density_method 'not measured'
_exptl_crystal_description plate
_exptl_crystal_F_000 1104
_exptl_crystal_size_max 0.42
_exptl_crystal_size_mid 0.05
_exptl_crystal_size_min 0.02
_refine_diff_density_max 0.596
_refine_diff_density_min -0.681
_refine_diff_density_rms 0.071
_refine_ls_extinction_coef 0.0025(3)
_refine_ls_extinction_expression Fc^*^=kFc[1+0.001xFc^2^\l^3^/sin(2\q)]^-1/4^
_refine_ls_extinction_method SHELXL
_refine_ls_goodness_of_fit_ref 1.082
_refine_ls_hydrogen_treatment mixed
_refine_ls_matrix_type full
_refine_ls_number_parameters 312
_refine_ls_number_reflns 5894
_refine_ls_number_restraints 0
_refine_ls_restrained_S_all 1.082
_refine_ls_R_factor_all 0.0520
_refine_ls_R_factor_gt 0.0395
_refine_ls_shift/su_max 0.001
_refine_ls_shift/su_mean 0.000
_refine_ls_structure_factor_coef Fsqd
_refine_ls_weighting_details 'w=1/[\s^2^(Fo^2^)+(0.0354P)^2^+1.3866P] where P=(Fo^2^+2Fc^2^)/3'
_refine_ls_weighting_scheme calc
_refine_ls_wR_factor_gt 0.0905
_refine_ls_wR_factor_ref 0.1008
_reflns_Friedel_coverage 0.000
_reflns_number_gt 4660
_reflns_number_total 5894
_reflns_threshold_expression 'I > 2\s(I)'
_cod_data_source_file c5dt00403a3.cif
_cod_data_source_block complex5
_cod_depositor_comments 'Adding full bibliography for 7034611--7034615.cif.'
_cod_database_code 7034615
_publcif_datablock.id {2c3f1275-7da0-4d34-b3af-8bdc189b08a4}

_shelx_space_group_comment
;
The symmetry employed for this shelxl refinement is uniquely defined
by the following loop, which should always be used as a source of
symmetry information in preference to the above space-group names.
They are only intended as comments.
;
_shelxl_version_number 2013-4

loop_
_space_group_symop_operation_xyz
'x, y, z'
'-x, y+1/2, -z+1/2'
'-x, -y, -z'
'x, -y-1/2, z-1/2'

loop_
_atom_site_label
_atom_site_type_symbol
_atom_site_fract_x
_atom_site_fract_y
_atom_site_fract_z
_atom_site_U_iso_or_equiv
_atom_site_adp_type
_atom_site_occupancy
_atom_site_site_symmetry_order
_atom_site_calc_flag
_atom_site_refinement_flags_posn
_atom_site_refinement_flags_adp
_atom_site_refinement_flags_occupancy
_atom_site_disorder_assembly
_atom_site_disorder_group
Ag1 Ag 0.21759(3) 0.06323(2) 0.49905(2) 0.05271(10) Uani 1 1 d . . . . .
O1 O 0.5535(4) 0.4421(2) 0.64372(10) 0.0640(6) Uani 1 1 d . . . . .
O2 O 0.5857(4) 0.0409(3) 0.71963(9) 0.0778(8) Uani 1 1 d . . . . .
O3 O 0.5663(3) -0.1430(3) 0.67950(10) 0.0684(6) Uani 1 1 d . . . . .
O4 O -0.2333(4) 0.3774(3) 0.35755(10) 0.0770(8) Uani 1 1 d . . . . .
O5 O -0.0802(4) 0.0345(3) 0.27066(9) 0.0867(9) Uani 1 1 d . . . . .
O6 O 0.0098(3) -0.1471(2) 0.30498(8) 0.0602(6) Uani 1 1 d . . . . .
N1 N 0.2914(3) 0.0772(2) 0.57613(8) 0.0409(5) Uani 1 1 d . . . . .
N2 N 0.3693(3) 0.1686(2) 0.64738(7) 0.0399(4) Uani 1 1 d . . . . .
N3 N 0.5335(3) -0.0245(3) 0.68432(9) 0.0507(6) Uani 1 1 d . . . . .
N4 N 0.1497(3) 0.0882(2) 0.42186(7) 0.0366(4) Uani 1 1 d . . . . .
N5 N 0.0526(3) 0.1810(2) 0.35274(7) 0.0370(4) Uani 1 1 d . . . . .
N6 N -0.0105(3) -0.0259(3) 0.30486(8) 0.0480(5) Uani 1 1 d . . . . .
C1 C 0.3849(3) -0.0148(3) 0.60247(9) 0.0419(5) Uani 1 1 d . . . . .
H1 H 0.4113 -0.1010 0.5922 0.050 Uiso 1 1 calc R U . . .
C2 C 0.4340(3) 0.0397(3) 0.64643(9) 0.0406(5) Uani 1 1 d . . . . .
C3 C 0.2824(3) 0.1869(3) 0.60386(9) 0.0396(5) Uani 1 1 d . . . . .
C4 C 0.1845(5) 0.3085(3) 0.58889(13) 0.0613(8) Uani 1 1 d . . . . .
H4A H 0.1316 0.2959 0.5568 0.092 Uiso 1 1 calc R U . . .
H4B H 0.2670 0.3824 0.5883 0.092 Uiso 1 1 calc R U . . .
H4C H 0.0911 0.3266 0.6118 0.092 Uiso 1 1 calc R U . . .
C5 C 0.3889(4) 0.2706(3) 0.68637(10) 0.0512(7) Uani 1 1 d . . . . .
H5A H 0.3869 0.2270 0.7181 0.061 Uiso 1 1 calc R U . . .
H5B H 0.2869 0.3312 0.6843 0.061 Uiso 1 1 calc R U . . .
C6 C 0.5613(4) 0.3498(3) 0.68267(11) 0.0554(7) Uani 1 1 d . . . . .
H6A H 0.5836 0.3972 0.7132 0.067 Uiso 1 1 calc R U . . .
H6B H 0.6612 0.2890 0.6779 0.067 Uiso 1 1 calc R U . . .
C7 C 0.1096(3) -0.0115(3) 0.38991(8) 0.0366(5) Uani 1 1 d . . . . .
H7 H 0.1214 -0.1024 0.3961 0.044 Uiso 1 1 calc R U . . .
C8 C 0.0489(3) 0.0444(3) 0.34719(8) 0.0362(5) Uani 1 1 d . . . . .
C9 C 0.1167(3) 0.2030(2) 0.39857(9) 0.0372(5) Uani 1 1 d . . . . .
C10 C 0.1536(5) 0.3356(3) 0.41979(12) 0.0577(7) Uani 1 1 d . . . . .
H10A H 0.1692 0.3278 0.4547 0.087 Uiso 1 1 calc R U . . .
H10B H 0.0540 0.3941 0.4124 0.087 Uiso 1 1 calc R U . . .
H10C H 0.2616 0.3714 0.4061 0.087 Uiso 1 1 calc R U . . .
C11 C 0.0138(4) 0.2857(3) 0.31596(10) 0.0492(6) Uani 1 1 d . . . . .
H11A H 0.0514 0.2546 0.2841 0.059 Uiso 1 1 calc R U . . .
H11B H 0.0842 0.3645 0.3242 0.059 Uiso 1 1 calc R U . . .
C12 C -0.1823(4) 0.3229(3) 0.31283(11) 0.0554(7) Uani 1 1 d . . . . .
H12A H -0.2023 0.3874 0.2868 0.067 Uiso 1 1 calc R U . . .
H12B H -0.2545 0.2444 0.3055 0.067 Uiso 1 1 calc R U . . .
O7 O 0.1547(4) -0.1893(3) 0.49263(11) 0.0774(7) Uani 1 1 d . . . . .
O8 O 0.3308(5) -0.3007(3) 0.43396(9) 0.0930(9) Uani 1 1 d . . . . .
S1A S 0.3124(2) -0.2697(2) 0.48474(4) 0.0424(3) Uani 0.856(7) 1 d . . P A 1
O9A O 0.4700(5) -0.2148(5) 0.50749(14) 0.1042(17) Uani 0.856(7) 1 d . . P A 1
C13A C 0.2641(8) -0.4170(4) 0.5156(2) 0.0812(19) Uani 0.856(7) 1 d . . P A 1
H13A H 0.1507 -0.4520 0.5037 0.122 Uiso 0.856(7) 1 calc R U P A 1
H13B H 0.2572 -0.3993 0.5501 0.122 Uiso 0.856(7) 1 calc R U P A 1
H13C H 0.3579 -0.4811 0.5100 0.122 Uiso 0.856(7) 1 calc R U P A 1
S1B S 0.2553(13) -0.3135(9) 0.4816(2) 0.0366(15) Uani 0.144(7) 1 d . . P A 2
O9B O 0.161(2) -0.4334(14) 0.4890(7) 0.054(4) Uani 0.144(7) 1 d . . P A 2
C13B C 0.448(3) -0.313(3) 0.5202(9) 0.058(6) Uani 0.144(7) 1 d . . P A 2
H13D H 0.4238 -0.3622 0.5494 0.087 Uiso 0.144(7) 1 calc R U P A 2
H13E H 0.4779 -0.2222 0.5287 0.087 Uiso 0.144(7) 1 calc R U P A 2
H13F H 0.5467 -0.3527 0.5035 0.087 Uiso 0.144(7) 1 calc R U P A 2
H1A H 0.591(6) 0.411(4) 0.6203(16) 0.080(14) Uiso 1 1 d . . . . .
H4 H -0.321(6) 0.408(5) 0.3557(18) 0.093(17) Uiso 1 1 d . . . . .

loop_
_atom_site_aniso_label
_atom_site_aniso_U_11
_atom_site_aniso_U_22
_atom_site_aniso_U_33
_atom_site_aniso_U_23
_atom_site_aniso_U_13
_atom_site_aniso_U_12
Ag1 0.07444(18) 0.05601(15) 0.02724(11) -0.00009(8) -0.00904(9) -0.00717(11)
O1 0.0781(16) 0.0512(13) 0.0632(15) -0.0089(11) 0.0138(13) -0.0040(11)
O2 0.0870(17) 0.099(2) 0.0461(13) 0.0109(12) -0.0270(12) -0.0173(15)
O3 0.0558(12) 0.0719(16) 0.0774(17) 0.0230(13) -0.0040(11) 0.0073(12)
O4 0.0737(17) 0.092(2) 0.0653(16) -0.0134(13) -0.0071(13) 0.0345(16)
O5 0.122(2) 0.095(2) 0.0417(13) -0.0167(12) -0.0372(14) 0.0286(17)
O6 0.0742(14) 0.0586(13) 0.0477(12) -0.0178(10) 0.0024(10) -0.0084(11)
N1 0.0432(11) 0.0485(12) 0.0307(10) -0.0027(8) -0.0028(8) -0.0071(9)
N2 0.0405(10) 0.0499(12) 0.0293(10) -0.0049(8) 0.0003(8) -0.0073(9)
N3 0.0386(11) 0.0709(17) 0.0426(13) 0.0146(11) -0.0017(9) -0.0076(11)
N4 0.0407(10) 0.0429(11) 0.0260(9) 0.0008(7) -0.0028(8) -0.0021(8)
N5 0.0404(10) 0.0425(11) 0.0280(9) 0.0040(8) 0.0006(8) 0.0037(8)
N6 0.0493(12) 0.0647(15) 0.0299(10) -0.0110(10) -0.0014(9) 0.0028(11)
C1 0.0422(12) 0.0466(14) 0.0371(12) -0.0031(10) 0.0018(10) 0.0005(11)
C2 0.0363(11) 0.0514(15) 0.0339(12) 0.0012(10) -0.0011(9) -0.0034(10)
C3 0.0412(12) 0.0450(13) 0.0325(12) -0.0013(9) -0.0007(9) -0.0056(10)
C4 0.071(2) 0.0493(17) 0.062(2) 0.0012(14) -0.0171(16) -0.0018(15)
C5 0.0589(16) 0.0632(18) 0.0319(13) -0.0158(12) 0.0083(11) -0.0085(14)
C6 0.0655(18) 0.0594(18) 0.0413(15) -0.0161(13) -0.0007(13) -0.0147(15)
C7 0.0420(12) 0.0386(12) 0.0293(11) -0.0011(9) 0.0016(9) -0.0014(10)
C8 0.0371(11) 0.0464(13) 0.0252(10) -0.0032(9) 0.0009(8) -0.0018(10)
C9 0.0407(12) 0.0403(12) 0.0306(11) -0.0002(9) 0.0003(9) -0.0022(10)
C10 0.076(2) 0.0425(15) 0.0539(18) -0.0052(12) -0.0078(15) -0.0058(14)
C11 0.0559(15) 0.0554(16) 0.0363(13) 0.0151(11) 0.0006(11) 0.0037(13)
C12 0.0652(18) 0.0584(17) 0.0424(15) 0.0116(13) -0.0072(13) 0.0124(14)
O7 0.0810(16) 0.0570(15) 0.095(2) 0.0110(13) 0.0128(14) 0.0203(13)
O8 0.129(2) 0.109(2) 0.0419(14) -0.0118(13) 0.0229(15) -0.0110(19)
S1A 0.0521(6) 0.0417(7) 0.0333(4) 0.0022(4) 0.0005(4) -0.0045(6)
O9A 0.081(2) 0.155(4) 0.076(2) -0.003(2) -0.0046(18) -0.067(3)
C13A 0.091(4) 0.053(2) 0.101(4) 0.027(3) 0.038(3) 0.013(2)
S1B 0.039(3) 0.026(3) 0.045(3) -0.0074(19) -0.003(2) -0.004(2)
O9B 0.055(9) 0.038(7) 0.067(11) -0.006(6) -0.013(8) -0.012(6)
C13B 0.040(10) 0.074(16) 0.060(13) -0.001(11) -0.006(9) -0.025(10)

loop_
_atom_type_symbol
_atom_type_description
_atom_type_scat_dispersion_real
_atom_type_scat_dispersion_imag
_atom_type_scat_source
C C 0.0033 0.0016 'International Tables Vol C Tables 4.2.6.8 and 6.1.1.4'
H H 0.0000 0.0000 'International Tables Vol C Tables 4.2.6.8 and 6.1.1.4'
N N 0.0061 0.0033 'International Tables Vol C Tables 4.2.6.8 and 6.1.1.4'
O O 0.0106 0.0060 'International Tables Vol C Tables 4.2.6.8 and 6.1.1.4'
Ag Ag -0.8971 1.1015 'International Tables Vol C Tables 4.2.6.8 and 6.1.1.4'
S S 0.1246 0.1234 'International Tables Vol C Tables 4.2.6.8 and 6.1.1.4'

loop_
_geom_angle_atom_site_label_1
_geom_angle_atom_site_label_2
_geom_angle_atom_site_label_3
_geom_angle
N1 Ag1 N4 169.62(8)
N1 Ag1 O7 99.82(9)
N4 Ag1 O7 90.54(9)
C6 O1 H1A 111(3)
C12 O4 H4 112(4)
C3 N1 C1 106.9(2)
C3 N1 Ag1 125.98(18)
C1 N1 Ag1 126.05(18)
C3 N2 C2 105.7(2)
C3 N2 C5 125.1(2)
C2 N2 C5 129.2(2)
O3 N3 O2 123.2(3)
O3 N3 C2 117.8(3)
O2 N3 C2 119.0(3)
C9 N4 C7 107.1(2)
C9 N4 Ag1 126.73(17)
C7 N4 Ag1 125.67(17)
C9 N5 C8 105.70(19)
C9 N5 C11 125.1(2)
C8 N5 C11 128.9(2)
O5 N6 O6 123.1(2)
O5 N6 C8 119.8(3)
O6 N6 C8 117.1(2)
N1 C1 C2 108.7(2)
N1 C1 H1 125.7
C2 C1 H1 125.7
C1 C2 N2 107.8(2)
C1 C2 N3 126.0(3)
N2 C2 N3 126.1(2)
N1 C3 N2 110.9(2)
N1 C3 C4 123.7(2)
N2 C3 C4 125.4(2)
C3 C4 H4A 109.5
C3 C4 H4B 109.5
H4A C4 H4B 109.5
C3 C4 H4C 109.5
H4A C4 H4C 109.5
H4B C4 H4C 109.5
N2 C5 C6 112.6(2)
N2 C5 H5A 109.1
C6 C5 H5A 109.1
N2 C5 H5B 109.1
C6 C5 H5B 109.1
H5A C5 H5B 107.8
O1 C6 C5 112.0(3)
O1 C6 H6A 109.2
C5 C6 H6A 109.2
O1 C6 H6B 109.2
C5 C6 H6B 109.2
H6A C6 H6B 107.9
N4 C7 C8 108.2(2)
N4 C7 H7 125.9
C8 C7 H7 125.9
C7 C8 N5 108.0(2)
C7 C8 N6 125.8(2)
N5 C8 N6 126.2(2)
N4 C9 N5 111.0(2)
N4 C9 C10 124.1(2)
N5 C9 C10 124.8(2)
C9 C10 H10A 109.5
C9 C10 H10B 109.5
H10A C10 H10B 109.5
C9 C10 H10C 109.5
H10A C10 H10C 109.5
H10B C10 H10C 109.5
N5 C11 C12 112.9(2)
N5 C11 H11A 109.0
C12 C11 H11A 109.0
N5 C11 H11B 109.0
C12 C11 H11B 109.0
H11A C11 H11B 107.8
O4 C12 C11 109.2(3)
O4 C12 H12A 109.8
C11 C12 H12A 109.8
O4 C12 H12B 109.8
C11 C12 H12B 109.8
H12A C12 H12B 108.3
S1A O7 Ag1 114.41(18)
S1B O7 Ag1 138.2(5)
O9A S1A O8 114.4(2)
O9A S1A O7 112.3(2)
O8 S1A O7 111.2(2)
O9A S1A C13A 107.0(3)
O8 S1A C13A 108.0(2)
O7 S1A C13A 103.1(2)
S1A C13A H13A 109.5
S1A C13A H13B 109.5
H13A C13A H13B 109.5
S1A C13A H13C 109.5
H13A C13A H13C 109.5
H13B C13A H13C 109.5
O9B S1B O8 114.4(9)
O9B S1B O7 115.6(9)
O8 S1B O7 108.5(5)
O9B S1B C13B 108.7(11)
O8 S1B C13B 102.4(9)
O7 S1B C13B 106.2(9)
S1B C13B H13D 109.5
S1B C13B H13E 109.5
H13D C13B H13E 109.5
S1B C13B H13F 109.5
H13D C13B H13F 109.5
H13E C13B H13F 109.5

loop_
_geom_bond_atom_site_label_1
_geom_bond_atom_site_label_2
_geom_bond_distance
Ag1 N1 2.165(2)
Ag1 N4 2.1679(19)
Ag1 O7 2.577(3)
O1 C6 1.409(4)
O1 H1A 0.77(4)
O2 N3 1.220(3)
O3 N3 1.219(4)
O4 C12 1.396(4)
O4 H4 0.72(4)
O5 N6 1.217(3)
O6 N6 1.223(3)
N1 C3 1.337(3)
N1 C1 1.350(3)
N2 C3 1.350(3)
N2 C2 1.378(3)
N2 C5 1.480(3)
N3 C2 1.411(3)
N4 C9 1.333(3)
N4 C7 1.354(3)
N5 C9 1.346(3)
N5 C8 1.377(3)
N5 C11 1.475(3)
N6 C8 1.414(3)
C1 C2 1.359(4)
C1 H1 0.9300
C3 C4 1.471(4)
C4 H4A 0.9600
C4 H4B 0.9600
C4 H4C 0.9600
C5 C6 1.508(4)
C5 H5A 0.9700
C5 H5B 0.9700
C6 H6A 0.9700
C6 H6B 0.9700
C7 C8 1.360(3)
C7 H7 0.9300
C9 C10 1.472(4)
C10 H10A 0.9600
C10 H10B 0.9600
C10 H10C 0.9600
C11 C12 1.500(4)
C11 H11A 0.9700
C11 H11B 0.9700
C12 H12A 0.9700
C12 H12B 0.9700
O7 S1A 1.439(3)
O7 S1B 1.485(6)
O8 S1A 1.429(3)
O8 S1B 1.432(7)
S1A O9A 1.421(4)
S1A C13A 1.740(4)
C13A H13A 0.9600
C13A H13B 0.9600
C13A H13C 0.9600
S1B O9B 1.408(17)
S1B C13B 1.75(2)
C13B H13D 0.9600
C13B H13E 0.9600
C13B H13F 0.9600

loop_
_geom_hbond_atom_site_label_D
_geom_hbond_atom_site_label_H
_geom_hbond_atom_site_label_A
_geom_hbond_distance_DH
_geom_hbond_distance_HA
_geom_hbond_distance_DA
_geom_hbond_angle_DHA
_geom_hbond_site_symmetry_A
O1 H1A O8 0.77(4) 1.95(4) 2.704(4) 169(4) 3_656
O4 H4 O1 0.72(4) 2.29(5) 2.981(4) 163(5) 3_566

loop_
_geom_torsion_atom_site_label_1
_geom_torsion_atom_site_label_2
_geom_torsion_atom_site_label_3
_geom_torsion_atom_site_label_4
_geom_torsion
C3 N1 C1 C2 -0.3(3)
Ag1 N1 C1 C2 168.63(17)
N1 C1 C2 N2 0.0(3)
N1 C1 C2 N3 -180.0(2)
C3 N2 C2 C1 0.3(3)
C5 N2 C2 C1 -178.8(2)
C3 N2 C2 N3 -179.7(2)
C5 N2 C2 N3 1.2(4)
O3 N3 C2 C1 -6.7(4)
O2 N3 C2 C1 171.8(3)
O3 N3 C2 N2 173.3(2)
O2 N3 C2 N2 -8.2(4)
C1 N1 C3 N2 0.6(3)
Ag1 N1 C3 N2 -168.41(16)
C1 N1 C3 C4 -177.4(3)
Ag1 N1 C3 C4 13.6(4)
C2 N2 C3 N1 -0.6(3)
C5 N2 C3 N1 178.6(2)
C2 N2 C3 C4 177.4(3)
C5 N2 C3 C4 -3.4(4)
C3 N2 C5 C6 -92.7(3)
C2 N2 C5 C6 86.2(3)
N2 C5 C6 O1 74.1(3)
C9 N4 C7 C8 -1.0(3)
Ag1 N4 C7 C8 171.13(15)
N4 C7 C8 N5 0.4(3)
N4 C7 C8 N6 -178.6(2)
C9 N5 C8 C7 0.4(3)
C11 N5 C8 C7 174.8(2)
C9 N5 C8 N6 179.4(2)
C11 N5 C8 N6 -6.3(4)
O5 N6 C8 C7 172.0(3)
O6 N6 C8 C7 -7.2(4)
O5 N6 C8 N5 -6.8(4)
O6 N6 C8 N5 174.1(2)
C7 N4 C9 N5 1.3(3)
Ag1 N4 C9 N5 -170.71(15)
C7 N4 C9 C10 -176.2(3)
Ag1 N4 C9 C10 11.8(4)
C8 N5 C9 N4 -1.1(3)
C11 N5 C9 N4 -175.7(2)
C8 N5 C9 C10 176.4(3)
C11 N5 C9 C10 1.8(4)
C9 N5 C11 C12 -98.4(3)
C8 N5 C11 C12 88.3(3)
N5 C11 C12 O4 63.3(4)
S1B O8 S1A O9A 155.0(6)
S1B O8 S1A O7 -76.4(6)
S1B O8 S1A C13A 36.0(6)
S1B O7 S1A O9A -156.7(6)
Ag1 O7 S1A O9A 32.3(2)
S1B O7 S1A O8 73.6(6)
Ag1 O7 S1A O8 -97.4(2)
S1B O7 S1A C13A -41.9(6)
Ag1 O7 S1A C13A 147.1(3)
S1A O8 S1B O9B -161.6(11)
S1A O8 S1B O7 67.8(7)
S1A O8 S1B C13B -44.2(10)
S1A O7 S1B O9B 159.8(12)
Ag1 O7 S1B O9B 172.2(8)
S1A O7 S1B O8 -70.2(8)
Ag1 O7 S1B O8 -57.9(8)
S1A O7 S1B C13B 39.3(9)
Ag1 O7 S1B C13B 51.6(10)
